data_2015081
loop_
_publ_author_name
'Goreshnik, Evgeny'
'Karpyak, Volodymyr'
'Mys'kiv, Marian'

_publ_section_title
<i>catena</i>-Poly[[<i>cyclo</i>-tetra-\m-chlorotetracopper(I)]-bis{\m-3-[(2-morpholino-4-oxo-4,5-dihydro-1,3-thiazol-5-ylidene)methylphenoxy]propene}-2\k<i>N</i>,1'\h^2^;1\h^2^,2'\k<i>N</i>]
_journal_coeditor_code SQ1213
_journal_issue 8
_journal_name_full 'Acta Crystallographica Section C'
_journal_page_first m390
_journal_page_last m392
_journal_paper_doi 10.1107/S0108270105020299
_journal_volume 61
_journal_year 2005
_chemical_formula_iupac '[Cu4 Cl4 (C17 H18 N2 O3 S)2]'
_chemical_formula_moiety 'C34 H36 Cl4 Cu4 N4 O6 S2'
_chemical_formula_sum 'C34 H36 Cl4 Cu4 N4 O6 S2'
_chemical_formula_weight 1056.8
_chemical_name_systematic
catena-Poly[[cyclo-tetra-\m-chloro-tetracopper(I)]-bis{3-[(2-morpholino-4-oxo-4,5-dihydro-1,3-thiazol-5-ylidene)methylphenoxy]propene}-2\kN,1\h^2^;1'\h^2^,2'\kN]
_space_group_IT_number 2
_symmetry_cell_setting triclinic
_symmetry_space_group_name_Hall '-P 1'
_symmetry_space_group_name_H-M 'P -1'
_atom_sites_solution_hydrogens geom
_atom_sites_solution_primary direct
_atom_sites_solution_secondary difmap
_cell_angle_alpha 81.47(2)
_cell_angle_beta 86.40(2)
_cell_angle_gamma 65.79(2)
_cell_formula_units_Z 1
_cell_length_a 8.7940(4)
_cell_length_b 9.2890(4)
_cell_length_c 12.7670(13)
_cell_measurement_reflns_used 55
_cell_measurement_temperature 200
_cell_measurement_theta_max 29.1292
_cell_measurement_theta_min 1.6123
_cell_volume 940.66(19)
_computing_cell_refinement CrystalClear
_computing_data_collection 'CrystalClear (Rigaku Corporation, 1999)'
_computing_data_reduction CrystalClear
_computing_molecular_graphics 'ORTEP-3 (Farrugia, 1997)'
_computing_publication_material
;
enCIFer (Version 1.1; Allen <i>et al.</i>, 2004), teXsan (Molecular
Structure  Corporation,  1999) and WinGX (Farrugia, 1999)
;
_computing_structure_refinement 'SHELXL97 (Sheldrick, 1997)'
_computing_structure_solution 'SIR92 (Altomare <i>et al.</i>, 1994)'
_diffrn_ambient_temperature 200.0000
_diffrn_detector_area_resol_mean 14.7059
_diffrn_measured_fraction_theta_full 0.902
_diffrn_measured_fraction_theta_max 0.737
_diffrn_measurement_device
;
Mercury CCD (2x2 bin mode)
;
_diffrn_measurement_method '\f and \w scans'
_diffrn_radiation_monochromator 'Graphite Monochromator'
_diffrn_radiation_source 'Sealed Tube'
_diffrn_radiation_type 'Mo K\a'
_diffrn_radiation_wavelength 0.7107
_diffrn_reflns_av_R_equivalents 0.0150
_diffrn_reflns_limit_h_max 5
_diffrn_reflns_limit_h_min -12
_diffrn_reflns_limit_k_max 11
_diffrn_reflns_limit_k_min -12
_diffrn_reflns_limit_l_max 16
_diffrn_reflns_limit_l_min -17
_diffrn_reflns_number 4221
_diffrn_reflns_reduction_process 'Lp corrections applied'
_diffrn_reflns_theta_full 25.00
_diffrn_reflns_theta_max 29.1292
_diffrn_reflns_theta_min 1.6123
_exptl_absorpt_coefficient_mu 2.677
_exptl_absorpt_correction_T_max 0.95
_exptl_absorpt_correction_T_min 0.814
_exptl_absorpt_correction_type multi-scan
_exptl_absorpt_process_details '(Blessing, 1995)'
_exptl_crystal_colour yellow
_exptl_crystal_density_diffrn 1.865
_exptl_crystal_density_meas 1.9
_exptl_crystal_density_method 'flotation in chloroform--bromoform mixture'
_exptl_crystal_description prism
_exptl_crystal_F_000 532
_exptl_crystal_size_max 0.15
_exptl_crystal_size_mid 0.05
_exptl_crystal_size_min 0.02
_refine_diff_density_max 1.450
_refine_diff_density_min -0.791
_refine_ls_extinction_method none
_refine_ls_goodness_of_fit_ref 1.060
_refine_ls_hydrogen_treatment mixed
_refine_ls_matrix_type full
_refine_ls_number_parameters 262
_refine_ls_number_reflns 3719
_refine_ls_number_restraints 0
_refine_ls_restrained_S_all 1.060
_refine_ls_R_factor_all 0.0816
_refine_ls_R_factor_gt 0.0548
_refine_ls_shift/su_max 0.000
_refine_ls_shift/su_mean 0.000
_refine_ls_structure_factor_coef Fsqd
_refine_ls_weighting_details 'calc w=1/[\s^2^(Fo^2^)+(0.0577P)^2^+0.0000P] where P=(Fo^2^+2Fc^2^)/3'
_refine_ls_weighting_scheme calc
_refine_ls_wR_factor_gt 0.1265
_refine_ls_wR_factor_ref 0.1614
_reflns_number_gt 2552
_reflns_number_total 3730
_reflns_threshold_expression I>2\s(I)
_cod_data_source_file sq1213.cif
_cod_data_source_block I
_cod_database_code 2015081
_cod_database_fobs_code 2015081

loop_
_symmetry_equiv_pos_as_xyz
x,y,z
-x,-y,-z

loop_
_atom_site_label
_atom_site_fract_x
_atom_site_fract_y
_atom_site_fract_z
_atom_site_U_iso_or_equiv
_atom_site_adp_type
_atom_site_calc_flag
_atom_site_refinement_flags
_atom_site_occupancy
_atom_site_disorder_assembly
_atom_site_disorder_group
_atom_site_type_symbol
Cu1 0.76456(8) 0.53178(7) -0.15479(5) 0.0394(2) Uani d . 1 . . Cu
Cu2 0.85833(9) 0.52242(7) 0.18104(6) 0.0457(2) Uani d . 1 . . Cu
Cl1 0.75869(19) 0.48818(18) 0.02244(12) 0.0506(4) Uani d . 1 . . Cl
Cl2 0.90376(17) 0.68206(15) -0.22491(12) 0.0447(4) Uani d . 1 . . Cl
S1 0.48283(17) 0.97733(15) 0.29900(11) 0.0384(3) Uani d . 1 . . S
O1 0.6689(5) 0.5260(4) 0.3844(3) 0.0430(10) Uani d . 1 . . O
O2 -0.0988(5) 1.2534(4) 0.6817(3) 0.0419(9) Uani d . 1 . . O
O3 0.7883(5) 1.0877(4) -0.0452(3) 0.0491(11) Uani d . 1 . . O
N1 0.7045(6) 0.9332(5) 0.1428(4) 0.0382(11) Uani d . 1 . . N
N2 0.7092(5) 0.7020(5) 0.2512(3) 0.0330(10) Uani d . 1 . . N
C1 0.0688(7) 0.9900(6) 0.6604(4) 0.0415(14) Uani d . 1 . . C
H4 0.0160 0.9584 0.7190 0.042(16) Uiso calc R 1 . . H
C2 0.0217(7) 1.1523(6) 0.6253(4) 0.0386(13) Uani d . 1 . . C
C3 0.2736(7) 0.9194(6) 0.5212(4) 0.0349(12) Uani d . 1 . . C
C4 -0.3808(7) 1.4332(7) 0.7853(4) 0.0455(14) Uani d . 1 . . C
H1 -0.3315 1.3234 0.8045 0.048(18) Uiso calc R 1 . . H
H15 -0.4717 1.4955 0.8233 0.07(2) Uiso calc R 1 . . H
C5 -0.3202(7) 1.5024(7) 0.7021(4) 0.0385(13) Uani d . 1 . . C
H17 -0.3728 1.6125 0.6853 0.07(2) Uiso calc R 1 . . H
C6 -0.1764(7) 1.4161(6) 0.6356(4) 0.0403(13) Uani d . 1 . . C
H3 -0.2141 1.4225 0.5646 0.07(2) Uiso calc R 1 . . H
H7 -0.0967 1.4645 0.6308 0.060(19) Uiso calc R 1 . . H
C7 0.4046(6) 0.7931(6) 0.4690(4) 0.0349(12) Uani d . 1 . . C
H5 0.4280 0.6897 0.5012 0.052(18) Uiso calc R 1 . . H
C8 0.4958(7) 0.8046(6) 0.3816(4) 0.0343(12) Uani d . 1 . . C
C9 0.6484(6) 0.8618(6) 0.2234(4) 0.0346(12) Uani d . 1 . . C
C10 0.6397(8) 1.1089(6) 0.1211(5) 0.0423(14) Uani d . 1 . . C
H6 0.7120 1.1454 0.1534 0.020(12) Uiso calc R 1 . . H
H9 0.5293 1.1558 0.1518 0.09(3) Uiso calc R 1 . . H
C11 0.6315(7) 1.1610(7) 0.0036(5) 0.0472(15) Uani d . 1 . . C
H14 0.5503 1.1339 -0.0273 0.048(17) Uiso calc R 1 . . H
H18 0.5949 1.2758 -0.0099 0.08(2) Uiso calc R 1 . . H
C12 0.6282(6) 0.6648(6) 0.3422(4) 0.0342(11) Uani d . 1 . . C
C13 0.1035(7) 1.1972(6) 0.5379(4) 0.0410(13) Uani d . 1 . . C
H2 0.0757 1.3045 0.5143 0.07(2) Uiso calc R 1 . . H
C14 0.8397(8) 0.9183(7) -0.0306(5) 0.0482(15) Uani d . 1 . . C
H10 0.9451 0.8693 -0.0668 0.07(2) Uiso calc R 1 . . H
H11 0.7577 0.8928 -0.0620 0.06(2) Uiso calc R 1 . . H
C15 0.1918(7) 0.8771(6) 0.6095(4) 0.0384(13) Uani d . 1 . . C
H8 0.2213 0.7699 0.6343 0.027(13) Uiso calc R 1 . . H
C16 0.8589(7) 0.8518(7) 0.0839(5) 0.0439(14) Uani d . 1 . . C
H12 0.8846 0.7388 0.0914 0.048(17) Uiso calc R 1 . . H
H16 0.9508 0.8649 0.1132 0.043(16) Uiso calc R 1 . . H
C17 0.2252(7) 1.0827(6) 0.4867(4) 0.0407(13) Uani d . 1 . . C
H13 0.2770 1.1143 0.4276 0.057(19) Uiso calc R 1 . . H

loop_
_atom_site_aniso_label
_atom_site_aniso_U_11
_atom_site_aniso_U_22
_atom_site_aniso_U_33
_atom_site_aniso_U_12
_atom_site_aniso_U_13
_atom_site_aniso_U_23
Cu1 0.0375(4) 0.0381(4) 0.0353(4) -0.0074(3) -0.0004(3) -0.0067(3)
Cu2 0.0463(5) 0.0308(4) 0.0539(5) -0.0110(3) 0.0098(4) -0.0049(3)
Cl1 0.0478(9) 0.0664(10) 0.0333(8) -0.0180(7) -0.0008(6) -0.0094(7)
Cl2 0.0441(8) 0.0339(8) 0.0503(9) -0.0108(6) -0.0051(7) -0.0016(6)
S1 0.0421(8) 0.0279(7) 0.0359(8) -0.0070(6) 0.0072(6) -0.0009(6)
O1 0.055(2) 0.028(2) 0.041(2) -0.0136(17) -0.0022(19) 0.0039(17)
O2 0.051(2) 0.039(2) 0.032(2) -0.0181(18) 0.0092(17) -0.0023(16)
O3 0.051(2) 0.037(2) 0.047(3) -0.0105(19) 0.012(2) 0.0025(18)
N1 0.037(2) 0.028(2) 0.041(3) -0.0057(19) 0.007(2) -0.0011(19)
N2 0.037(2) 0.024(2) 0.030(2) -0.0061(18) -0.0015(18) -0.0002(17)
C1 0.052(4) 0.037(3) 0.034(3) -0.019(3) 0.001(3) 0.002(3)
C2 0.043(3) 0.047(3) 0.032(3) -0.024(3) 0.004(2) -0.008(2)
C3 0.042(3) 0.039(3) 0.027(3) -0.020(2) -0.001(2) 0.000(2)
C4 0.046(3) 0.049(4) 0.037(3) -0.015(3) 0.004(3) -0.006(3)
C5 0.035(3) 0.038(3) 0.034(3) -0.008(2) -0.002(2) -0.001(2)
C6 0.047(3) 0.039(3) 0.031(3) -0.015(3) 0.003(2) -0.002(2)
C7 0.038(3) 0.035(3) 0.029(3) -0.013(2) -0.004(2) 0.001(2)
C8 0.040(3) 0.022(3) 0.039(3) -0.012(2) -0.007(2) -0.001(2)
C9 0.036(3) 0.034(3) 0.027(3) -0.009(2) -0.005(2) 0.000(2)
C10 0.048(3) 0.024(3) 0.047(4) -0.009(2) 0.007(3) 0.000(2)
C11 0.039(3) 0.044(4) 0.048(4) -0.010(3) 0.004(3) 0.003(3)
C12 0.035(3) 0.038(3) 0.028(3) -0.011(2) -0.004(2) -0.008(2)
C13 0.048(3) 0.033(3) 0.036(3) -0.013(3) 0.010(3) -0.003(2)
C14 0.051(4) 0.042(4) 0.047(4) -0.016(3) 0.013(3) -0.010(3)
C15 0.044(3) 0.028(3) 0.043(3) -0.016(2) -0.002(3) 0.001(2)
C16 0.043(3) 0.039(3) 0.043(3) -0.012(3) 0.006(3) -0.001(3)
C17 0.045(3) 0.037(3) 0.037(3) -0.015(3) 0.005(3) -0.003(2)

loop_
_atom_type_symbol
_atom_type_description
_atom_type_scat_dispersion_real
_atom_type_scat_dispersion_imag
_atom_type_scat_source
Cu Cu 0.263 1.266 International_Tables_Vol_IV_Table_2.3.1
Cl Cl 0.132 0.159 International_Tables_Vol_IV_Table_2.3.1
S S 0.110 0.124 International_Tables_Vol_IV_Table_2.3.1
O O 0.008 0.006 International_Tables_Vol_IV_Table_2.3.1
N N 0.004 0.003 International_Tables_Vol_IV_Table_2.3.1
C C 0.002 0.002 International_Tables_Vol_IV_Table_2.3.1
H H 0.000 0.000 International_Tables_Vol_IV_Table_2.3.1

loop_
_geom_angle_atom_site_label_1
_geom_angle_atom_site_label_2
_geom_angle_atom_site_label_3
_geom_angle_site_symmetry_1
_geom_angle_site_symmetry_3
_geom_angle
_geom_angle_publ_flag
C4 Cu1 C5 1_644 1_644 37.7(2) y
C4 Cu1 Cl1 1_644 . 108.76(18) ?
C5 Cu1 Cl1 1_644 . 146.41(17) ?
C4 Cu1 Cl2 1_644 . 135.52(16) ?
C5 Cu1 Cl2 1_644 . 97.94(18) ?
Cl1 Cu1 Cl2 . . 115.52(11) y
N2 Cu2 Cl2 . 2_765 134.15(15) y
N2 Cu2 Cl1 . . 116.33(17) y
Cl2 Cu2 Cl1 2_765 . 109.05(14) y
Cu1 Cl1 Cu2 . . 145.23(9) ?
Cu2 Cl2 Cu1 2_765 . 89.38(9) ?
C9 S1 C8 . . 89.8(3) y
C2 O2 C6 . . 117.5(4) y
C11 O3 C14 . . 109.9(5) ?
C9 N1 C16 . . 123.9(5) ?
C9 N1 C10 . . 121.2(5) ?
C16 N1 C10 . . 113.3(4) ?
C9 N2 C12 . . 110.2(5) y
C9 N2 Cu2 . . 133.0(4) ?
C12 N2 Cu2 . . 116.2(3) ?
C15 C1 C2 . . 120.8(5) ?
C15 C1 H4 . . 119.6 ?
C2 C1 H4 . . 119.6 ?
O2 C2 C13 . . 125.2(5) ?
O2 C2 C1 . . 116.0(5) ?
C13 C2 C1 . . 118.7(5) ?
C15 C3 C17 . . 117.2(5) ?
C15 C3 C7 . . 119.3(5) ?
C17 C3 C7 . . 123.5(5) ?
C5 C4 Cu1 . 1_466 72.2(4) ?
C5 C4 H1 . . 120.0 ?
Cu1 C4 H1 1_466 . 108.2 ?
C5 C4 H15 . . 120.0 ?
Cu1 C4 H15 1_466 . 89.6 ?
H1 C4 H15 . . 120.0 ?
C4 C5 C6 . . 125.0(5) ?
C4 C5 Cu1 . 1_466 70.1(4) ?
C6 C5 Cu1 . 1_466 110.1(4) ?
C4 C5 H17 . . 117.5 ?
C6 C5 H17 . . 117.5 ?
Cu1 C5 H17 1_466 . 89.7 ?
O2 C6 C5 . . 109.2(4) ?
O2 C6 H3 . . 109.8 ?
C5 C6 H3 . . 109.8 ?
O2 C6 H7 . . 109.8 ?
C5 C6 H7 . . 109.8 ?
H3 C6 H7 . . 108.3 ?
C8 C7 C3 . . 129.9(5) ?
C8 C7 H5 . . 115.1 ?
C3 C7 H5 . . 115.1 ?
C7 C8 C12 . . 122.9(5) ?
C7 C8 S1 . . 127.9(4) ?
C12 C8 S1 . . 109.2(4) y
N1 C9 N2 . . 124.2(5) y
N1 C9 S1 . . 119.1(4) y
N2 C9 S1 . . 116.7(4) y
N1 C10 C11 . . 109.9(5) ?
N1 C10 H6 . . 109.7 ?
C11 C10 H6 . . 109.7 ?
N1 C10 H9 . . 109.7 ?
C11 C10 H9 . . 109.7 ?
H6 C10 H9 . . 108.2 ?
O3 C11 C10 . . 111.5(5) ?
O3 C11 H14 . . 109.3 ?
C10 C11 H14 . . 109.3 ?
O3 C11 H18 . . 109.3 ?
C10 C11 H18 . . 109.3 ?
H14 C11 H18 . . 108.0 ?
O1 C12 N2 . . 121.2(5) ?
O1 C12 C8 . . 124.7(5) ?
N2 C12 C8 . . 114.1(5) ?
C17 C13 C2 . . 119.9(5) ?
C17 C13 H2 . . 120.0 ?
C2 C13 H2 . . 120.0 ?
O3 C14 C16 . . 111.4(5) ?
O3 C14 H10 . . 109.3 ?
C16 C14 H10 . . 109.3 ?
O3 C14 H11 . . 109.3 ?
C16 C14 H11 . . 109.3 ?
H10 C14 H11 . . 108.0 ?
C1 C15 C3 . . 121.5(5) ?
C1 C15 H8 . . 119.3 ?
C3 C15 H8 . . 119.3 ?
N1 C16 C14 . . 110.7(5) ?
N1 C16 H12 . . 109.5 ?
C14 C16 H12 . . 109.5 ?
N1 C16 H16 . . 109.5 ?
C14 C16 H16 . . 109.5 ?
H12 C16 H16 . . 108.1 ?
C13 C17 C3 . . 121.9(5) ?
C13 C17 H13 . . 119.1 ?
C3 C17 H13 . . 119.1 ?

loop_
_geom_bond_atom_site_label_1
_geom_bond_atom_site_label_2
_geom_bond_site_symmetry_2
_geom_bond_distance
_geom_bond_publ_flag
Cu1 C4 1_644 2.085(6) y
Cu1 C5 1_644 2.111(6) y
Cu1 Cl1 . 2.2399(19) y
Cu1 Cl2 . 2.268(3) y
Cu2 N2 . 1.951(5) y
Cu2 Cl2 2_765 2.207(4) y
Cu2 Cl1 . 2.369(2) y
Cl2 Cu2 2_765 2.207(4) ?
S1 C9 . 1.747(6) y
S1 C8 . 1.750(5) y
O1 C12 . 1.233(6) y
O2 C2 . 1.346(7) y
O2 C6 . 1.428(6) y
O3 C11 . 1.415(7) y
O3 C14 . 1.433(7) y
N1 C9 . 1.320(7) y
N1 C16 . 1.476(7) y
N1 C10 . 1.479(6) y
N2 C9 . 1.354(6) y
N2 C12 . 1.398(7) y
C1 C15 . 1.370(8) ?
C1 C2 . 1.398(7) ?
C1 H4 . 0.9300 ?
C2 C13 . 1.394(7) ?
C3 C15 . 1.393(7) ?
C3 C17 . 1.404(7) ?
C3 C7 . 1.475(8) y
C4 C5 . 1.354(7) y
C4 Cu1 1_466 2.085(6) ?
C4 H1 . 0.9300 ?
C4 H15 . 0.9300 ?
C5 C6 . 1.483(8) y
C5 Cu1 1_466 2.111(6) ?
C5 H17 . 0.9300 ?
C6 H3 . 0.9700 ?
C6 H7 . 0.9700 ?
C7 C8 . 1.349(7) y
C7 H5 . 0.9300 ?
C8 C12 . 1.475(8) y
C10 C11 . 1.504(8) ?
C10 H6 . 0.9700 ?
C10 H9 . 0.9700 ?
C11 H14 . 0.9700 ?
C11 H18 . 0.9700 ?
C13 C17 . 1.374(8) ?
C13 H2 . 0.9300 ?
C14 C16 . 1.492(8) y
C14 H10 . 0.9700 ?
C14 H11 . 0.9700 ?
C15 H8 . 0.9300 ?
C16 H12 . 0.9700 ?
C16 H16 . 0.9700 ?
C17 H13 . 0.9300 ?
